data_1572094
loop_
_publ_author_name
'Chen, Zhao-Nian'
'Zhang, Le-Ping'
'Wu, Huai-Li'
'Qi, Qiao-Yan'
'Yan, Meng'
'Tian, Jia'
'Yang, Guan-Yu'
'Li, Zhan-Ting'
'Yang, Bo'

_publ_section_title
;
 Accurate construction of monolayer, bilayer, sandwich bilayer,
 four-layer, multi-layer and chiral bilayer 2D pillararene-type
 supramolecular networks.
;
_journal_issue 33
_journal_name_full 'Chemical science'
_journal_page_first 13191
_journal_page_last 13200
_journal_paper_doi 10.1039/d4sc03022b
_journal_volume 15
_journal_year 2024
_chemical_formula_moiety 'C108 H108 Cu2 N4 O18, 0.5(C6 H8 N2), 2[C3H7NO], 6[H2O], 4[H2O]'
_chemical_formula_sum 'C117 H146 Cu2 N7 O30'
_chemical_formula_weight 2257.48
_space_group_crystal_system monoclinic
_space_group_IT_number 15
_space_group_name_Hall '-C 2yc'
_space_group_name_H-M_alt 'C 1 2/c 1'
_atom_sites_solution_hydrogens mixed
_atom_sites_solution_primary dual
_audit_creation_date 2024-06-18
_audit_creation_method
;
Olex2 1.5
(compiled 2024.02.16 svn.r378c4104 for OlexSys, GUI svn.r6928)
;
_audit_update_record
;
2024-06-25 deposited with the CCDC.	2024-07-04 downloaded from the CCDC.
;
_cell_angle_alpha 90
_cell_angle_beta 92.088(2)
_cell_angle_gamma 90
_cell_formula_units_Z 4
_cell_length_a 22.8584(7)
_cell_length_b 41.6812(12)
_cell_length_c 13.7257(5)
_cell_measurement_reflns_used 9864
_cell_measurement_temperature 193.00
_cell_measurement_theta_max 73.94
_cell_measurement_theta_min 3.72
_cell_volume 13068.7(7)
_computing_cell_refinement 'SAINT V8.40B (Bruker, 2019)'
_computing_data_collection 'APEX4 V2022.10-1 (Bruker, 2022)'
_computing_data_reduction 'SAINT V8.40B (Bruker, 2019)'
_computing_molecular_graphics 'Olex2 1.5 (Dolomanov et al., 2009)'
_computing_publication_material 'Olex2 1.5 (Dolomanov et al., 2009)'
_computing_structure_refinement 'SHELXL 2019/3 (Sheldrick, 2015)'
_computing_structure_solution 'SHELXT 2018/2 (Sheldrick, 2018)'
_diffrn_ambient_temperature 193.00
_diffrn_detector CPAD
_diffrn_detector_area_resol_mean 7.41
_diffrn_detector_type 'Bruker PHOTON III'
_diffrn_measured_fraction_theta_full 0.996
_diffrn_measured_fraction_theta_max 0.996
_diffrn_measurement_device 'four-circle diffractometer'
_diffrn_measurement_device_type 'Bruker D8 VENTURE dual wavelength Mo/Cu'
_diffrn_measurement_method '\w and \f scans'
_diffrn_radiation_monochromator 'Helios Multi-layer Optic'
_diffrn_radiation_probe x-ray
_diffrn_radiation_type CuK\a
_diffrn_radiation_wavelength 1.54178
_diffrn_reflns_av_R_equivalents 0.0569
_diffrn_reflns_av_unetI/netI 0.0597
_diffrn_reflns_Laue_measured_fraction_full 0.996
_diffrn_reflns_Laue_measured_fraction_max 0.996
_diffrn_reflns_limit_h_max 27
_diffrn_reflns_limit_h_min -27
_diffrn_reflns_limit_k_max 50
_diffrn_reflns_limit_k_min -46
_diffrn_reflns_limit_l_max 16
_diffrn_reflns_limit_l_min -16
_diffrn_reflns_number 66435
_diffrn_reflns_point_group_measured_fraction_full 0.996
_diffrn_reflns_point_group_measured_fraction_max 0.996
_diffrn_reflns_theta_full 67.679
_diffrn_reflns_theta_max 68.246
_diffrn_reflns_theta_min 2.205
_diffrn_source 'microfocus sealed X-ray tube'
_diffrn_source_current 1.1
_diffrn_source_power 0.05500000000000001
_diffrn_source_type 'Incoatec I\ms DIAMOND'
_diffrn_source_voltage 50.0
_diffrn_standards_number 0
_exptl_absorpt_coefficient_mu 0.976
_exptl_absorpt_correction_T_max 0.7538
_exptl_absorpt_correction_T_min 0.6653
_exptl_absorpt_correction_type multi-scan
_exptl_absorpt_process_details
;
SADABS-2016/2 (Bruker,2016/2) was used for absorption correction.
wR2(int) was 0.1185 before and 0.0676 after correction.
The Ratio of minimum to maximum transmission is 0.8826.
The \l/2 correction factor is Not present.
;
_exptl_crystal_colour blue
_exptl_crystal_colour_primary blue
_exptl_crystal_density_diffrn 1.147
_exptl_crystal_description block
_exptl_crystal_F_000 4780
_exptl_crystal_size_max 0.14
_exptl_crystal_size_mid 0.11
_exptl_crystal_size_min 0.08
_refine_diff_density_max 0.641
_refine_diff_density_min -0.385
_refine_diff_density_rms 0.074
_refine_ls_extinction_coef 0.00075(10)
_refine_ls_extinction_expression Fc^*^=kFc[1+0.001xFc^2^\l^3^/sin(2\q)]^-1/4^
_refine_ls_extinction_method 'SHELXL-2019/2 (Sheldrick 2019)'
_refine_ls_goodness_of_fit_ref 1.141
_refine_ls_hydrogen_treatment constr
_refine_ls_matrix_type full
_refine_ls_number_parameters 756
_refine_ls_number_reflns 11944
_refine_ls_number_restraints 328
_refine_ls_restrained_S_all 1.190
_refine_ls_R_factor_all 0.1173
_refine_ls_R_factor_gt 0.0992
_refine_ls_shift/su_max 0.001
_refine_ls_shift/su_mean 0.000
_refine_ls_structure_factor_coef Fsqd
_refine_ls_weighting_details 'w=1/[\s^2^(Fo^2^)+(0.1200P)^2^+20.0000P] where P=(Fo^2^+2Fc^2^)/3'
_refine_ls_weighting_scheme calc
_refine_ls_wR_factor_gt 0.2673
_refine_ls_wR_factor_ref 0.2841
_reflns_Friedel_coverage 0.000
_reflns_number_gt 8638
_reflns_number_total 11944
_reflns_threshold_expression 'I > 2\s(I)'
_cod_data_source_file d4sc03022b2.cif
_cod_data_source_block cu_230701lu_lgpz299151_2_0m
_cod_depositor_comments
;
The following automatic conversions were performed:

data item '_diffrn_radiation_probe' value 'X-ray' was changed to
'x-ray' in accordance with the
/home/data/users/saulius/crontab/automatic-downloads/rss-feeds/RSC/lib/dictionaries/cif_core.dic
dictionary named 'cif_core.dic' version 2.4.2 last updated on
2011-04-26.

Automatic conversion script
Id: cif_fix_values 8170 2020-07-09 18:12:32Z antanas 

 Adding full bibliography for 1572083--1572100.cif.
;
_cod_database_code 1572094
_shelx_shelxl_version_number 2019/3
_shelx_space_group_comment
;
The symmetry employed for this shelxl refinement is uniquely defined
by the following loop, which should always be used as a source of
symmetry information in preference to the above space-group names.
They are only intended as comments.
;
_shelx_estimated_absorpt_t_max 0.926
_shelx_estimated_absorpt_t_min 0.875
_olex2_refinement_description
;
1. Fixed Uiso
 At 1.2 times of:
  All C(H) groups, All C(H,H) groups
 At 1.5 times of:
  All C(H,H,H) groups, All O(H,H) groups
2. Restrained distances
 N3-C52 = N4-C57
 1.15 with sigma of 0.01
 C60-C59
 1.5 with sigma of 0.01
 O6-C58 = O7-C58
 1.25 with sigma of 0.01
 C56-C57 = C56-C55 = C54-C55 = C54-C53 = C52-C53
 1.5 with sigma of 0.01
 O9-C59 = O8-C59
 1.25 with sigma of 0.01
 O6-O7
 2.2 with sigma of 0.01
 C52-C54
 2.5 with sigma of 0.01
 N3-C53
 2.9 with sigma of 0.01
 C56-N4
 2.9 with sigma of 0.01
 C53-C55
 2.5 with sigma of 0.01
 C54-C56
 2.5 with sigma of 0.01
 C55-C57
 2.5 with sigma of 0.01
 O8-O9
 2.2 with sigma of 0.01
 C57-C55
 2.5 with sigma of 0.01
 O9-C60 \\sim O8-C60
 with sigma of 0.02
3. Uiso/Uaniso restraints and constraints
O6 \\sim O7 \\sim C58: within 2A with sigma of 0.01 and sigma for terminal
atoms of 0.02 within 2A
O7 \\sim C58 \\sim O7A \\sim C58A \\sim O6 \\sim O6A: within 2A with sigma of
0.01 and sigma for terminal atoms of 0.02 within 2A
C59 \\sim O9 \\sim O8 \\sim C60: within 2A with sigma of 0.01 and sigma for
terminal atoms of 0.02 within 2A
N3 \\sim C57 \\sim C56 \\sim N4 \\sim C55 \\sim C54 \\sim C53 \\sim C52: within
2A with sigma of 0.01 and sigma for terminal atoms of 0.02 within 2A
Cu1A \\sim Cu1: within 2A with sigma of 0.01 and sigma for terminal atoms of
0.02 within 2A
O8 \\sim C59 \\sim O9 \\sim C60 \\sim O8A \\sim C59A \\sim O9A \\sim C60A:
within 2A with sigma of 0.01 and sigma for terminal atoms of 0.02 within 2A
Uanis(C58) \\sim Ueq, Uanis(O6) \\sim Ueq, Uanis(O7) \\sim Ueq, Uanis(O8) \\sim
Ueq, Uanis(C59) \\sim Ueq, Uanis(C60) \\sim Ueq, Uanis(O9) \\sim Ueq: with
sigma of 0.01 and sigma for terminal atoms of 0.02
Uanis(N4) \\sim Ueq, Uanis(C57) \\sim Ueq, Uanis(C56) \\sim Ueq, Uanis(C55)
\\sim Ueq, Uanis(C54) \\sim Ueq, Uanis(C53) \\sim Ueq, Uanis(C52) \\sim Ueq,
Uanis(N3) \\sim Ueq: with sigma of 0.01 and sigma for terminal atoms of 0.02
Uanis(O10) \\sim Ueq: with sigma of 0.01 and sigma for terminal atoms of 0.02
4. Same fragment restrains
{O7A, C58A, O6A} sigma for 1-2: 0.02, 1-3: 0.02
as in
{O7, C58, O6}
{O8A, C59A, O9A, C60A} sigma for 1-2: 0.02, 1-3: 0.02
as in
{O8, C59, O9, C60}
5. Others
 Sof(Cu1A)=Sof(O10)=Sof(H10A)=Sof(H10B)=1-FVAR(1)
 Sof(Cu1)=Sof(O5)=Sof(H5A)=Sof(H5B)=FVAR(1)
 Sof(O7A)=Sof(C58A)=Sof(H58A)=Sof(O6A)=1-FVAR(2)
 Sof(O7)=Sof(C58)=Sof(H58)=Sof(O6)=FVAR(2)
 Sof(O8A)=Sof(C59A)=Sof(O9A)=Sof(C60A)=Sof(H60D)=Sof(H60E)=Sof(H60F)=1-FVAR(3)
 Sof(O8)=Sof(C59)=Sof(O9)=Sof(C60)=Sof(H60A)=Sof(H60B)=Sof(H60C)=FVAR(3)
 Fixed Sof: C57(0.25) C52(0.25) C56(0.25) H56A(0.25) H56B(0.25) C53(0.25)
 H53A(0.25) H53B(0.25) C55(0.25) H55A(0.25) H55B(0.25) C54(0.25) H54A(0.25)
 H54B(0.25) N4(0.25) N3(0.25)
 Fixed Y: C52(0.82585) O6A(0.494769)
6.a Riding coordinates:
 O5(H5A,H5B), O10(H10A,H10B)
6.b Secondary CH2 refined with riding coordinates:
 C51(H51A,H51B), C29(H29A,H29B), C40(H40A,H40B), C38(H38A,H38B), C49(H49A,
 H49B), C36(H36A,H36B), C47(H47A,H47B), C56(H56A,H56B), C53(H53A,H53B),
 C55(H55A,H55B), C54(H54A,H54B)
6.c Aromatic/amide H refined with riding coordinates:
 C17(H17), C43(H43), C14(H14), C32(H32), C46(H46), C35(H35), C8(H8), C19(H19),
 C23(H23), C10(H10), C11(H11), C7(H7), C20(H20), C22(H22), C2(H2), C4(H4),
 C5(H5), C58(H58), C1(H1), C27(H27), C28(H28), C25(H25), C24(H24), C58A(H58A)
6.d Idealised Me refined as rotating group:
 C50(H50A,H50B,H50C), C39(H39A,H39B,H39C), C60(H60A,H60B,H60C), C48(H48A,H48B,
 H48C), C37(H37A,H37B,H37C), C60A(H60D,H60E,H60F)
;
_smtbx_masks_special_details
;
A solvent mask was calculated and 744 electrons were 
found in a volume of 3528\%A^3^ in 2 voids per unit cell. 
This is consistent with the presence of 
2[C3H7NO], 6[H2O], 4[H2O] per formula unit 
which account for 720 electrons 
per unit cell.
;
_smtbx_masks_void_probe_radius 1.2
_smtbx_masks_void_truncation_radius 1.2
_olex2_submission_special_instructions 'No special instructions were received'
_site XU

loop_
_space_group_symop_operation_xyz
'x, y, z'
'-x, y, -z+1/2'
'x+1/2, y+1/2, z'
'-x+1/2, y+1/2, -z+1/2'
'-x, -y, -z'
'x, -y, z-1/2'
'-x+1/2, -y+1/2, -z'
'x+1/2, -y+1/2, z-1/2'

loop_
_atom_site_label
_atom_site_type_symbol
_atom_site_fract_x
_atom_site_fract_y
_atom_site_fract_z
_atom_site_U_iso_or_equiv
_atom_site_adp_type
_atom_site_occupancy
_atom_site_site_symmetry_order
_atom_site_calc_flag
_atom_site_refinement_flags_posn
_atom_site_refinement_flags_adp
_atom_site_refinement_flags_occupancy
_atom_site_disorder_assembly
_atom_site_disorder_group
Cu1 Cu 0.77015(5) 0.51793(2) 0.47490(11) 0.1128(6) Uani 0.838(3) 1 d . U P A 1
O1 O 0.36775(10) 0.71595(5) 0.46231(18) 0.0625(6) Uani 1 1 d . . . . .
O3 O 0.33073(11) 0.82467(5) 0.99927(18) 0.0641(6) Uani 1 1 d . . . . .
O4 O 0.27595(11) 0.71452(6) 0.79097(17) 0.0652(6) Uani 1 1 d . . . . .
O2 O 0.28313(12) 0.82904(6) 0.61413(19) 0.0714(7) Uani 1 1 d . . . . .
C16 C 0.45872(12) 0.77097(7) 0.3749(2) 0.0454(6) Uani 1 1 d . . . . .
C17 C 0.48717(13) 0.74176(7) 0.3764(2) 0.0490(7) Uani 1 1 d . . . . .
H17 H 0.464307 0.722796 0.369836 0.059 Uiso 1 1 calc R U . . .
C51 C 0.35151(13) 0.76640(8) 1.0952(2) 0.0501(7) Uani 1 1 d . . . . .
H51A H 0.336645 0.746533 1.125135 0.060 Uiso 1 1 calc R U . . .
H51B H 0.336232 0.784836 1.132002 0.060 Uiso 1 1 calc R U . . .
C15 C 0.49226(13) 0.79878(7) 0.3877(2) 0.0475(7) Uani 1 1 d . . . . .
C44 C 0.32832(12) 0.76834(8) 0.9905(2) 0.0492(7) Uani 1 1 d . . . . .
C13 C 0.58183(12) 0.76651(7) 0.3954(2) 0.0467(7) Uani 1 1 d . . . . .
C43 C 0.31562(13) 0.74022(8) 0.9390(2) 0.0516(7) Uani 1 1 d . . . . .
H43 H 0.323783 0.720050 0.968714 0.062 Uiso 1 1 calc R U . . .
C29 C 0.39260(13) 0.77169(7) 0.3607(2) 0.0490(7) Uani 1 1 d . . . . .
H29A H 0.381527 0.790955 0.322114 0.059 Uiso 1 1 calc R U . . .
H29B H 0.380132 0.752641 0.322234 0.059 Uiso 1 1 calc R U . . .
C41 C 0.27802(13) 0.77081(8) 0.8009(2) 0.0541(8) Uani 1 1 d . . . . .
C33 C 0.28890(13) 0.77258(8) 0.6174(2) 0.0530(7) Uani 1 1 d . . . . .
C14 C 0.55342(13) 0.79577(7) 0.3976(2) 0.0488(7) Uani 1 1 d . . . . .
H14 H 0.576247 0.814673 0.406259 0.059 Uiso 1 1 calc R U . . .
C12 C 0.54816(13) 0.73867(7) 0.3872(2) 0.0485(7) Uani 1 1 d . . . . .
C45 C 0.31696(13) 0.79757(8) 0.9451(2) 0.0528(7) Uani 1 1 d . . . . .
C32 C 0.31047(13) 0.74434(8) 0.5821(2) 0.0552(8) Uani 1 1 d . . . . .
H32 H 0.301060 0.724774 0.613413 0.066 Uiso 1 1 calc R U . . .
C46 C 0.29153(14) 0.79865(8) 0.8517(2) 0.0554(8) Uani 1 1 d . . . . .
H46 H 0.283286 0.818849 0.822244 0.066 Uiso 1 1 calc R U . . .
C30 C 0.35942(12) 0.77211(7) 0.4544(2) 0.0476(7) Uani 1 1 d . . . . .
C34 C 0.30462(14) 0.80129(8) 0.5734(2) 0.0559(8) Uani 1 1 d . . . . .
C42 C 0.29125(13) 0.74126(8) 0.8450(2) 0.0546(8) Uani 1 1 d . . . . .
C35 C 0.33869(13) 0.80079(8) 0.4919(2) 0.0529(7) Uani 1 1 d . . . . .
H35 H 0.348073 0.820430 0.460964 0.063 Uiso 1 1 calc R U . . .
C9 C 0.57406(14) 0.70585(7) 0.3944(3) 0.0541(8) Uani 1 1 d . . . . .
C40 C 0.24743(14) 0.77229(9) 0.7009(2) 0.0599(8) Uani 1 1 d . . . . .
H40A H 0.221056 0.753541 0.693221 0.072 Uiso 1 1 calc R U . . .
H40B H 0.222915 0.791859 0.697046 0.072 Uiso 1 1 calc R U . . .
C18 C 0.46654(13) 0.83148(7) 0.3933(2) 0.0526(7) Uani 1 1 d . . . . .
C31 C 0.34577(13) 0.74362(8) 0.5017(2) 0.0523(7) Uani 1 1 d . . . . .
C8 C 0.61289(15) 0.69427(8) 0.3269(3) 0.0611(8) Uani 1 1 d . . . . .
H8 H 0.621719 0.707013 0.271913 0.073 Uiso 1 1 calc R U . . .
C19 C 0.47635(15) 0.84973(8) 0.4765(3) 0.0653(9) Uani 1 1 d . . . . .
H19 H 0.501794 0.841822 0.527253 0.078 Uiso 1 1 calc R U . . .
C23 C 0.43184(16) 0.84440(8) 0.3179(3) 0.0611(8) Uani 1 1 d . . . . .
H23 H 0.426222 0.832894 0.258588 0.073 Uiso 1 1 calc R U . . .
C10 C 0.56056(16) 0.68605(8) 0.4718(3) 0.0656(9) Uani 1 1 d . . . . .
H10 H 0.533112 0.693082 0.517558 0.079 Uiso 1 1 calc R U . . .
C11 C 0.58654(17) 0.65616(9) 0.4833(3) 0.0722(11) Uani 1 1 d . . . . .
H11 H 0.576792 0.643055 0.536978 0.087 Uiso 1 1 calc R U . . .
C38 C 0.35495(19) 0.68620(9) 0.5085(3) 0.0725(10) Uani 1 1 d . . . . .
H38A H 0.312236 0.682176 0.505704 0.087 Uiso 1 1 calc R U . . .
H38B H 0.368679 0.686635 0.577760 0.087 Uiso 1 1 calc R U . . .
C7 C 0.63864(16) 0.66460(8) 0.3387(3) 0.0674(10) Uani 1 1 d . . . . .
H7 H 0.665226 0.657252 0.292000 0.081 Uiso 1 1 calc R U . . .
C20 C 0.44950(17) 0.87961(9) 0.4873(3) 0.0737(11) Uani 1 1 d . . . . .
H20 H 0.456829 0.891729 0.545085 0.088 Uiso 1 1 calc R U . . .
C49 C 0.28538(19) 0.68369(9) 0.8329(3) 0.0710(10) Uani 1 1 d . . . . .
H49A H 0.264546 0.681766 0.894655 0.085 Uiso 1 1 calc R U . . .
H49B H 0.327664 0.680041 0.846807 0.085 Uiso 1 1 calc R U . . .
C6 C 0.62642(16) 0.64518(8) 0.4178(3) 0.0682(10) Uani 1 1 d . . . . .
C21 C 0.41248(17) 0.89156(8) 0.4146(3) 0.0709(10) Uani 1 1 d . . . . .
C22 C 0.40526(18) 0.87416(9) 0.3292(3) 0.0724(10) Uani 1 1 d . . . . .
H22 H 0.381644 0.882704 0.277032 0.087 Uiso 1 1 calc R U . . .
C3 C 0.65694(18) 0.61376(9) 0.4316(4) 0.0775(12) Uani 1 1 d . . . . .
N1 N 0.7207(2) 0.55734(10) 0.4586(5) 0.1122(15) Uani 1 1 d . . . . .
N2 N 0.3156(2) 0.97737(10) 0.4594(5) 0.1206(17) Uani 1 1 d . . . . .
C36 C 0.2984(2) 0.85903(10) 0.5719(4) 0.0913(14) Uani 1 1 d . . . . .
H36A H 0.283637 0.860184 0.503272 0.110 Uiso 1 1 calc R U . . .
H36B H 0.341392 0.861806 0.573632 0.110 Uiso 1 1 calc R U . . .
C47 C 0.3219(2) 0.85532(9) 0.9568(3) 0.0837(12) Uani 1 1 d . . . . .
H47A H 0.279796 0.858679 0.940179 0.100 Uiso 1 1 calc R U . . .
H47B H 0.343995 0.857188 0.896393 0.100 Uiso 1 1 calc R U . . .
C26 C 0.3793(2) 0.92182(9) 0.4281(4) 0.0831(12) Uani 1 1 d . . . . .
C50 C 0.2618(3) 0.65968(11) 0.7590(4) 0.0981(15) Uani 1 1 d . . . . .
H50A H 0.285461 0.660317 0.700944 0.147 Uiso 1 1 calc R U . . .
H50B H 0.221079 0.665034 0.740719 0.147 Uiso 1 1 calc R U . . .
H50C H 0.263417 0.638102 0.787341 0.147 Uiso 1 1 calc R U . . .
C2 C 0.6692(2) 0.60161(10) 0.5250(4) 0.0983(15) Uani 1 1 d . . . . .
H2 H 0.655461 0.612372 0.580717 0.118 Uiso 1 1 calc R U . . .
C4 C 0.6764(2) 0.59636(11) 0.3536(5) 0.1042(17) Uani 1 1 d . . . . .
H4 H 0.667841 0.603562 0.289014 0.125 Uiso 1 1 calc R U . . .
C39 C 0.3863(3) 0.66047(11) 0.4545(4) 0.0995(15) Uani 1 1 d . . . . .
H39A H 0.373800 0.661052 0.385467 0.149 Uiso 1 1 calc R U . . .
H39B H 0.376838 0.639468 0.481946 0.149 Uiso 1 1 calc R U . . .
H39C H 0.428585 0.664091 0.460872 0.149 Uiso 1 1 calc R U . . .
C5 C 0.7079(3) 0.56877(13) 0.3689(5) 0.118(2) Uani 1 1 d . . . . .
H5 H 0.721071 0.557294 0.314123 0.142 Uiso 1 1 calc R U . . .
O8 O 0.8579(11) 0.5447(5) 0.4642(16) 0.178(4) Uani 0.299(9) 1 d D U P A 1
C59 C 0.8700(14) 0.5461(8) 0.3763(17) 0.181(4) Uani 0.299(9) 1 d D U P A 1
O9 O 0.8436(14) 0.5295(7) 0.3115(18) 0.203(5) Uani 0.299(9) 1 d D U P A 1
C60 C 0.9077(15) 0.5725(8) 0.341(2) 0.218(8) Uani 0.299(9) 1 d D U P A 1
H60A H 0.909403 0.589842 0.388909 0.327 Uiso 0.299(9) 1 calc R U P A 1
H60B H 0.891198 0.580668 0.278717 0.327 Uiso 0.299(9) 1 calc R U P A 1
H60C H 0.947239 0.564262 0.331245 0.327 Uiso 0.299(9) 1 calc R U P A 1
C48 C 0.3433(3) 0.88005(11) 1.0311(4) 0.1085(18) Uani 1 1 d . . . . .
H48A H 0.335043 0.901644 1.005981 0.163 Uiso 1 1 calc R U . . .
H48B H 0.385632 0.877559 1.043053 0.163 Uiso 1 1 calc R U . . .
H48C H 0.323226 0.876897 1.092212 0.163 Uiso 1 1 calc R U . . .
O7 O 0.6412(14) 0.4608(7) 0.530(2) 0.231(7) Uani 0.287(10) 1 d D U P A 1
C58 C 0.6801(19) 0.4800(10) 0.560(2) 0.219(5) Uani 0.287(10) 1 d D U P A 1
H58 H 0.688189 0.481743 0.628375 0.263 Uiso 0.287(10) 1 calc R U P A 1
O6 O 0.709(2) 0.4971(8) 0.503(3) 0.221(4) Uani 0.287(10) 1 d D U P A 1
C37 C 0.2700(3) 0.88471(12) 0.6324(5) 0.133(3) Uani 1 1 d . . . . .
H37A H 0.266758 0.904620 0.594602 0.199 Uiso 1 1 calc R U . . .
H37B H 0.293924 0.888507 0.691937 0.199 Uiso 1 1 calc R U . . .
H37C H 0.230816 0.877613 0.649782 0.199 Uiso 1 1 calc R U . . .
C1 C 0.7019(3) 0.57338(12) 0.5353(5) 0.1135(19) Uani 1 1 d . . . . .
H1 H 0.710956 0.565401 0.598909 0.136 Uiso 1 1 calc R U . . .
C27 C 0.3242(3) 0.92573(14) 0.3860(5) 0.124(2) Uani 1 1 d . . . . .
H27 H 0.307586 0.909374 0.345552 0.149 Uiso 1 1 calc R U . . .
O5 O 0.8078(4) 0.53123(15) 0.6234(5) 0.197(4) Uani 0.838(3) 1 d . . P A 1
H5A H 0.842638 0.539670 0.628224 0.296 Uiso 0.838(3) 1 d R U P A 1
H5B H 0.803678 0.517570 0.670464 0.296 Uiso 0.838(3) 1 d R U P A 1
C28 C 0.2925(3) 0.95408(17) 0.4030(6) 0.138(3) Uani 1 1 d . . . . .
H28 H 0.254358 0.956667 0.374172 0.166 Uiso 1 1 calc R U . . .
C25 C 0.3972(3) 0.94514(14) 0.4888(6) 0.152(3) Uani 1 1 d . . . . .
H25 H 0.433983 0.943079 0.522628 0.182 Uiso 1 1 calc R U . . .
C24 C 0.3639(4) 0.97213(16) 0.5038(7) 0.165(4) Uani 1 1 d . . . . .
H24 H 0.378038 0.987550 0.549849 0.197 Uiso 1 1 calc R U . . .
Cu1A Cu 0.7459(4) 0.51054(17) 0.3874(8) 0.156(3) Uani 0.162(3) 1 d . U P A 2
C57 C 0.5481(11) 0.7047(5) 0.7414(18) 0.129(6) Uani 0.25 1 d D U P B -1
C52 C 0.5323(13) 0.825850 0.728(2) 0.175(7) Uani 0.25 1 d D U P B -1
C56 C 0.5010(8) 0.7274(5) 0.6876(17) 0.123(5) Uani 0.25 1 d D U P B -1
H56A H 0.478776 0.715102 0.636782 0.148 Uiso 0.25 1 calc R U P B -1
H56B H 0.473032 0.735542 0.735080 0.148 Uiso 0.25 1 calc R U P B -1
C53 C 0.4787(10) 0.8026(6) 0.704(2) 0.172(6) Uani 0.25 1 d D U P B -1
H53A H 0.471155 0.788823 0.760529 0.206 Uiso 0.25 1 calc R U P B -1
H53B H 0.443001 0.815354 0.688145 0.206 Uiso 0.25 1 calc R U P B -1
C55 C 0.5322(10) 0.7548(4) 0.6421(18) 0.139(5) Uani 0.25 1 d D U P B -1
H55A H 0.564248 0.761998 0.687309 0.167 Uiso 0.25 1 calc R U P B -1
H55B H 0.549944 0.747234 0.581561 0.167 Uiso 0.25 1 calc R U P B -1
C54 C 0.4933(12) 0.7824(4) 0.6186(15) 0.159(6) Uani 0.25 1 d D U P B -1
H54A H 0.456397 0.774237 0.587756 0.190 Uiso 0.25 1 calc R U P B -1
H54B H 0.512388 0.796123 0.570093 0.190 Uiso 0.25 1 calc R U P B -1
N4 N 0.5720(13) 0.6801(6) 0.773(2) 0.194(9) Uani 0.25 1 d D U P B -1
N3 N 0.5652(11) 0.8480(6) 0.7477(17) 0.156(7) Uani 0.25 1 d D U P B -1
O10 O 0.6922(17) 0.4924(8) 0.269(3) 0.169(12) Uani 0.162(3) 1 d . U P A 2
H10A H 0.707046 0.500394 0.216346 0.253 Uiso 0.162(3) 1 d R U P A 2
H10B H 0.656776 0.500064 0.268536 0.253 Uiso 0.162(3) 1 d R U P A 2
O7A O 0.6690(6) 0.4891(3) 0.3814(12) 0.253(5) Uani 0.713(10) 1 d D U P A 2
C58A C 0.6710(10) 0.4869(5) 0.4701(16) 0.224(4) Uani 0.713(10) 1 d D U P A 2
H58A H 0.637336 0.477122 0.495645 0.269 Uiso 0.713(10) 1 calc R U P A 2
O6A O 0.7078(7) 0.494769 0.5329(11) 0.200(4) Uani 0.713(10) 1 d D U P A 2
O8A O 0.8343(4) 0.54139(19) 0.4003(8) 0.153(3) Uani 0.701(9) 1 d D U P A 2
C59A C 0.8316(8) 0.5380(4) 0.3110(13) 0.184(4) Uani 0.701(9) 1 d D U P A 2
O9A O 0.7940(5) 0.5184(2) 0.2684(8) 0.194(4) Uani 0.701(9) 1 d D U P A 2
C60A C 0.8791(7) 0.5500(4) 0.2532(12) 0.229(5) Uani 0.701(9) 1 d D U P A 2
H60D H 0.865691 0.568790 0.215810 0.344 Uiso 0.701(9) 1 calc R U P A 2
H60E H 0.891363 0.533193 0.208230 0.344 Uiso 0.701(9) 1 calc R U P A 2
H60F H 0.912308 0.556013 0.296547 0.344 Uiso 0.701(9) 1 calc R U P A 2

loop_
_atom_site_aniso_label
_atom_site_aniso_U_11
_atom_site_aniso_U_22
_atom_site_aniso_U_33
_atom_site_aniso_U_23
_atom_site_aniso_U_13
_atom_site_aniso_U_12
Cu1 0.1096(8) 0.0462(5) 0.1828(13) -0.0045(5) 0.0081(7) 0.0368(4)
O1 0.0647(14) 0.0494(13) 0.0744(15) 0.0041(11) 0.0145(11) 0.0055(10)
O3 0.0716(15) 0.0491(13) 0.0712(15) -0.0031(11) -0.0038(12) -0.0032(11)
O4 0.0734(15) 0.0596(14) 0.0626(14) -0.0075(11) 0.0012(11) -0.0175(12)
O2 0.0748(16) 0.0622(15) 0.0791(16) -0.0092(12) 0.0303(13) 0.0020(12)
C16 0.0409(14) 0.0475(16) 0.0481(15) 0.0005(12) 0.0065(11) 0.0049(12)
C17 0.0471(15) 0.0409(15) 0.0597(18) 0.0023(13) 0.0109(13) 0.0026(12)
C51 0.0413(15) 0.0550(17) 0.0545(17) -0.0016(13) 0.0067(12) -0.0059(13)
C15 0.0445(15) 0.0442(15) 0.0541(16) -0.0007(12) 0.0054(12) 0.0075(12)
C44 0.0372(14) 0.0556(17) 0.0553(17) -0.0013(13) 0.0078(12) -0.0072(12)
C13 0.0414(14) 0.0504(16) 0.0486(15) 0.0038(12) 0.0073(12) 0.0075(12)
C43 0.0446(15) 0.0531(17) 0.0576(18) -0.0006(14) 0.0081(13) -0.0097(13)
C29 0.0427(15) 0.0497(16) 0.0549(17) -0.0005(13) 0.0061(12) 0.0045(12)
C41 0.0424(15) 0.068(2) 0.0527(17) 0.0002(15) 0.0091(13) -0.0086(14)
C33 0.0428(15) 0.066(2) 0.0501(17) -0.0011(14) 0.0013(12) -0.0033(14)
C14 0.0463(15) 0.0426(15) 0.0576(17) 0.0007(13) 0.0043(13) 0.0021(12)
C12 0.0470(15) 0.0433(15) 0.0557(17) 0.0031(13) 0.0099(13) 0.0088(12)
C45 0.0457(16) 0.0526(18) 0.0603(18) -0.0025(14) 0.0058(13) -0.0084(13)
C32 0.0460(16) 0.0613(19) 0.0583(18) 0.0080(15) 0.0021(13) -0.0040(14)
C46 0.0478(16) 0.0590(19) 0.0597(19) 0.0043(15) 0.0087(14) -0.0042(14)
C30 0.0385(14) 0.0514(16) 0.0531(16) 0.0004(13) 0.0040(12) 0.0016(12)
C34 0.0480(16) 0.0593(19) 0.0610(19) -0.0071(15) 0.0084(14) 0.0017(14)
C42 0.0454(16) 0.0601(19) 0.0589(18) -0.0065(15) 0.0102(13) -0.0138(14)
C35 0.0453(15) 0.0530(17) 0.0607(18) -0.0001(14) 0.0080(13) -0.0003(13)
C9 0.0478(16) 0.0460(16) 0.069(2) 0.0048(14) 0.0110(14) 0.0095(13)
C40 0.0451(16) 0.080(2) 0.0551(18) -0.0003(16) 0.0057(13) -0.0054(15)
C18 0.0447(15) 0.0428(16) 0.071(2) -0.0027(14) 0.0077(14) 0.0050(12)
C31 0.0456(15) 0.0541(18) 0.0573(17) -0.0008(14) 0.0010(13) 0.0033(13)
C8 0.0603(19) 0.0494(17) 0.075(2) 0.0042(16) 0.0180(16) 0.0074(15)
C19 0.0581(19) 0.0483(18) 0.089(2) -0.0140(17) -0.0068(17) 0.0095(15)
C23 0.066(2) 0.0519(18) 0.066(2) 0.0066(15) 0.0086(16) 0.0125(15)
C10 0.061(2) 0.0519(19) 0.086(2) 0.0138(17) 0.0243(17) 0.0140(15)
C11 0.070(2) 0.0498(19) 0.099(3) 0.0205(18) 0.027(2) 0.0137(16)
C38 0.082(3) 0.053(2) 0.082(3) 0.0112(18) 0.006(2) 0.0001(18)
C7 0.061(2) 0.0487(18) 0.094(3) -0.0013(17) 0.0233(18) 0.0112(15)
C20 0.068(2) 0.0503(19) 0.102(3) -0.0200(19) -0.003(2) 0.0106(17)
C49 0.076(2) 0.061(2) 0.076(2) -0.0083(18) 0.0017(19) -0.0139(18)
C6 0.061(2) 0.0428(17) 0.102(3) 0.0058(18) 0.0171(19) 0.0111(15)
C21 0.067(2) 0.0415(17) 0.105(3) 0.0013(18) 0.016(2) 0.0091(15)
C22 0.075(2) 0.057(2) 0.086(3) 0.0157(19) 0.0109(19) 0.0185(18)
C3 0.072(2) 0.0451(19) 0.117(3) 0.009(2) 0.027(2) 0.0140(17)
N1 0.118(3) 0.057(2) 0.163(5) 0.002(3) 0.022(3) 0.029(2)
N2 0.123(4) 0.053(2) 0.186(5) -0.005(3) -0.001(4) 0.025(2)
C36 0.102(3) 0.060(2) 0.115(4) -0.012(2) 0.049(3) -0.003(2)
C47 0.107(3) 0.054(2) 0.090(3) 0.004(2) -0.007(2) -0.006(2)
C26 0.080(3) 0.048(2) 0.121(4) 0.004(2) 0.015(2) 0.0170(18)
C50 0.134(4) 0.067(3) 0.092(3) -0.013(2) -0.007(3) -0.030(3)
C2 0.104(3) 0.055(2) 0.137(4) 0.014(3) 0.023(3) 0.030(2)
C4 0.120(4) 0.059(2) 0.136(4) -0.002(3) 0.037(3) 0.030(3)
C39 0.124(4) 0.058(2) 0.118(4) 0.011(2) 0.021(3) 0.012(2)
C5 0.132(5) 0.078(3) 0.147(5) -0.012(3) 0.036(4) 0.037(3)
O8 0.190(7) 0.141(6) 0.203(7) -0.012(6) -0.008(6) 0.032(6)
C59 0.188(7) 0.150(6) 0.204(7) -0.010(6) 0.003(6) 0.029(5)
O9 0.202(9) 0.183(9) 0.225(9) 0.005(8) 0.009(8) 0.030(8)
C60 0.209(13) 0.209(13) 0.235(13) -0.011(12) 0.001(12) 0.015(12)
C48 0.146(5) 0.057(2) 0.122(4) -0.008(3) -0.018(4) -0.007(3)
O7 0.238(12) 0.210(12) 0.246(12) 0.035(11) 0.034(11) -0.003(11)
C58 0.222(7) 0.180(7) 0.257(8) 0.012(6) 0.035(7) 0.022(6)
O6 0.223(7) 0.179(6) 0.264(8) 0.009(6) 0.034(6) 0.027(5)
C37 0.172(6) 0.062(3) 0.171(6) -0.024(3) 0.088(5) 0.000(3)
C1 0.123(4) 0.064(3) 0.154(5) 0.019(3) 0.021(4) 0.039(3)
C27 0.131(5) 0.084(3) 0.155(5) -0.010(3) -0.021(4) 0.049(3)
O5 0.266(9) 0.131(5) 0.191(6) -0.028(4) -0.053(6) 0.107(5)
C28 0.116(5) 0.107(5) 0.189(7) -0.012(5) -0.024(5) 0.047(4)
C25 0.140(5) 0.078(4) 0.234(8) -0.053(4) -0.042(5) 0.048(4)
C24 0.153(6) 0.084(4) 0.251(10) -0.059(5) -0.058(6) 0.050(4)
Cu1A 0.154(5) 0.102(4) 0.211(7) 0.003(4) -0.005(5) 0.050(4)
C57 0.124(8) 0.146(9) 0.118(8) -0.005(7) 0.011(7) 0.019(7)
C52 0.183(9) 0.184(10) 0.159(9) 0.010(7) 0.025(7) 0.006(7)
C56 0.135(7) 0.134(8) 0.101(7) -0.010(6) 0.015(6) 0.013(6)
C53 0.185(9) 0.175(9) 0.155(8) 0.003(7) 0.004(7) 0.005(7)
C55 0.150(8) 0.146(8) 0.122(7) -0.005(6) 0.016(6) 0.006(6)
C54 0.171(8) 0.162(8) 0.143(8) -0.004(6) 0.009(7) 0.003(7)
N4 0.202(15) 0.218(15) 0.161(14) 0.005(13) 0.001(12) -0.029(13)
N3 0.169(13) 0.187(14) 0.112(11) -0.025(11) 0.026(11) -0.014(12)
O10 0.19(2) 0.139(17) 0.176(19) -0.001(15) -0.027(16) 0.016(15)
O7A 0.251(8) 0.217(7) 0.293(9) 0.009(8) 0.033(8) 0.017(6)
C58A 0.229(7) 0.179(6) 0.266(8) 0.017(7) 0.036(7) 0.025(6)
O6A 0.203(6) 0.123(5) 0.276(8) 0.004(5) 0.048(7) 0.058(5)
O8A 0.164(5) 0.102(4) 0.192(6) -0.022(5) -0.007(5) 0.038(4)
C59A 0.188(7) 0.149(6) 0.215(7) -0.003(6) 0.008(6) 0.050(6)
O9A 0.201(8) 0.161(7) 0.221(8) -0.001(6) 0.014(6) 0.045(6)
C60A 0.222(10) 0.217(10) 0.251(10) 0.007(9) 0.029(9) 0.011(9)

loop_
_atom_type_symbol
_atom_type_description
_atom_type_scat_dispersion_real
_atom_type_scat_dispersion_imag
_atom_type_scat_source
C C 0.0181 0.0091 'International Tables Vol C Tables 4.2.6.8 and 6.1.1.4'
H H 0.0000 0.0000 'International Tables Vol C Tables 4.2.6.8 and 6.1.1.4'
Cu Cu -1.9646 0.5888 'International Tables Vol C Tables 4.2.6.8 and 6.1.1.4'
N N 0.0311 0.0180 'International Tables Vol C Tables 4.2.6.8 and 6.1.1.4'
O O 0.0492 0.0322 'International Tables Vol C Tables 4.2.6.8 and 6.1.1.4'

loop_
_geom_angle_atom_site_label_1
_geom_angle_atom_site_label_2
_geom_angle_atom_site_label_3
_geom_angle
_geom_angle_site_symmetry_1
_geom_angle_site_symmetry_3
_geom_angle_publ_flag
N1 Cu1 O8 94.9(6) . . ?
N1 Cu1 O5 95.5(2) . . ?
N2 Cu1 N1 167.2(3) 3_545 . ?
N2 Cu1 O8 86.9(6) 3_545 . ?
N2 Cu1 O5 97.0(2) 3_545 . ?
O6 Cu1 N1 88.7(16) . . ?
O6 Cu1 N2 91.7(15) . 3_545 ?
O6 Cu1 O8 170.1(18) . . ?
O6 Cu1 O5 102.0(16) . . ?
O5 Cu1 O8 68.5(6) . . ?
C31 O1 C38 118.0(3) . . ?
C45 O3 C47 119.3(3) . . ?
C42 O4 C49 118.8(3) . . ?
C34 O2 C36 118.2(3) . . ?
C17 C16 C15 118.3(3) . . ?
C17 C16 C29 119.1(3) . . ?
C15 C16 C29 122.6(3) . . ?
C16 C17 H17 118.4 . . ?
C16 C17 C12 123.3(3) . . ?
C12 C17 H17 118.4 . . ?
H51A C51 H51B 107.8 . . ?
C44 C51 H51A 108.9 . . ?
C44 C51 H51B 108.9 . . ?
C44 C51 C13 113.2(2) . 2_656 ?
C13 C51 H51A 108.9 2_656 . ?
C13 C51 H51B 108.9 2_656 . ?
C16 C15 C14 118.5(3) . . ?
C16 C15 C18 123.4(3) . . ?
C14 C15 C18 118.1(3) . . ?
C43 C44 C51 119.7(3) . . ?
C45 C44 C51 121.7(3) . . ?
C45 C44 C43 118.6(3) . . ?
C14 C13 C51 118.0(3) . 2_656 ?
C14 C13 C12 118.5(3) . . ?
C12 C13 C51 123.5(3) . 2_656 ?
C44 C43 H43 119.5 . . ?
C42 C43 C44 121.0(3) . . ?
C42 C43 H43 119.5 . . ?
C16 C29 H29A 108.6 . . ?
C16 C29 H29B 108.6 . . ?
H29A C29 H29B 107.6 . . ?
C30 C29 C16 114.8(3) . . ?
C30 C29 H29A 108.6 . . ?
C30 C29 H29B 108.6 . . ?
C46 C41 C42 118.7(3) . . ?
C46 C41 C40 120.6(3) . . ?
C42 C41 C40 120.7(3) . . ?
C32 C33 C34 118.8(3) . . ?
C32 C33 C40 120.2(3) . . ?
C34 C33 C40 120.9(3) . . ?
C15 C14 H14 118.6 . . ?
C13 C14 C15 122.9(3) . . ?
C13 C14 H14 118.6 . . ?
C17 C12 C9 118.8(3) . . ?
C13 C12 C17 118.4(3) . . ?
C13 C12 C9 122.7(3) . . ?
O3 C45 C44 116.2(3) . . ?
O3 C45 C46 123.3(3) . . ?
C44 C45 C46 120.5(3) . . ?
C33 C32 H32 119.2 . . ?
C33 C32 C31 121.7(3) . . ?
C31 C32 H32 119.2 . . ?
C41 C46 C45 121.1(3) . . ?
C41 C46 H46 119.5 . . ?
C45 C46 H46 119.5 . . ?
C35 C30 C29 120.7(3) . . ?
C35 C30 C31 118.3(3) . . ?
C31 C30 C29 120.8(3) . . ?
O2 C34 C33 116.2(3) . . ?
O2 C34 C35 123.9(3) . . ?
C35 C34 C33 119.9(3) . . ?
O4 C42 C43 124.1(3) . . ?
O4 C42 C41 115.6(3) . . ?
C43 C42 C41 120.2(3) . . ?
C30 C35 H35 119.3 . . ?
C34 C35 C30 121.3(3) . . ?
C34 C35 H35 119.3 . . ?
C8 C9 C12 122.3(3) . . ?
C10 C9 C12 119.8(3) . . ?
C10 C9 C8 117.9(3) . . ?
C41 C40 H40A 108.8 . . ?
C41 C40 H40B 108.8 . . ?
C33 C40 C41 113.8(3) . . ?
C33 C40 H40A 108.8 . . ?
C33 C40 H40B 108.8 . . ?
H40A C40 H40B 107.7 . . ?
C19 C18 C15 119.6(3) . . ?
C19 C18 C23 118.2(3) . . ?
C23 C18 C15 122.2(3) . . ?
O1 C31 C32 124.1(3) . . ?
O1 C31 C30 116.1(3) . . ?
C32 C31 C30 119.8(3) . . ?
C9 C8 H8 119.6 . . ?
C7 C8 C9 120.8(3) . . ?
C7 C8 H8 119.6 . . ?
C18 C19 H19 119.4 . . ?
C18 C19 C20 121.2(4) . . ?
C20 C19 H19 119.4 . . ?
C18 C23 H23 119.9 . . ?
C18 C23 C22 120.2(4) . . ?
C22 C23 H23 119.9 . . ?
C9 C10 H10 119.5 . . ?
C11 C10 C9 121.0(3) . . ?
C11 C10 H10 119.5 . . ?
C10 C11 H11 119.6 . . ?
C6 C11 C10 120.9(3) . . ?
C6 C11 H11 119.6 . . ?
O1 C38 H38A 110.3 . . ?
O1 C38 H38B 110.3 . . ?
O1 C38 C39 107.0(3) . . ?
H38A C38 H38B 108.6 . . ?
C39 C38 H38A 110.3 . . ?
C39 C38 H38B 110.3 . . ?
C8 C7 H7 119.4 . . ?
C8 C7 C6 121.2(3) . . ?
C6 C7 H7 119.4 . . ?
C19 C20 H20 119.8 . . ?
C21 C20 C19 120.4(4) . . ?
C21 C20 H20 119.8 . . ?
O4 C49 H49A 110.5 . . ?
O4 C49 H49B 110.5 . . ?
O4 C49 C50 106.3(3) . . ?
H49A C49 H49B 108.7 . . ?
C50 C49 H49A 110.5 . . ?
C50 C49 H49B 110.5 . . ?
C11 C6 C7 118.1(3) . . ?
C11 C6 C3 121.6(4) . . ?
C7 C6 C3 120.2(3) . . ?
C20 C21 C22 118.4(3) . . ?
C20 C21 C26 121.3(4) . . ?
C22 C21 C26 120.3(4) . . ?
C23 C22 H22 119.3 . . ?
C21 C22 C23 121.5(4) . . ?
C21 C22 H22 119.3 . . ?
C2 C3 C6 120.8(4) . . ?
C4 C3 C6 121.6(4) . . ?
C4 C3 C2 117.5(4) . . ?
C5 N1 Cu1 119.9(4) . . ?
C5 N1 Cu1A 87.8(4) . . ?
C1 N1 Cu1 121.4(4) . . ?
C1 N1 C5 118.7(4) . . ?
C1 N1 Cu1A 150.2(5) . . ?
Cu1 N2 Cu1A 35.4(3) 3_455 3_455 ?
C28 N2 Cu1 118.6(4) . 3_455 ?
C28 N2 Cu1A 86.3(5) . 3_455 ?
C24 N2 Cu1 123.0(5) . 3_455 ?
C24 N2 C28 118.3(5) . . ?
C24 N2 Cu1A 153.0(5) . 3_455 ?
O2 C36 H36A 110.5 . . ?
O2 C36 H36B 110.5 . . ?
O2 C36 C37 106.3(4) . . ?
H36A C36 H36B 108.7 . . ?
C37 C36 H36A 110.5 . . ?
C37 C36 H36B 110.5 . . ?
O3 C47 H47A 110.2 . . ?
O3 C47 H47B 110.2 . . ?
O3 C47 C48 107.3(4) . . ?
H47A C47 H47B 108.5 . . ?
C48 C47 H47A 110.2 . . ?
C48 C47 H47B 110.2 . . ?
C27 C26 C21 120.8(4) . . ?
C25 C26 C21 123.3(5) . . ?
C25 C26 C27 115.5(5) . . ?
C49 C50 H50A 109.5 . . ?
C49 C50 H50B 109.5 . . ?
C49 C50 H50C 109.5 . . ?
H50A C50 H50B 109.5 . . ?
H50A C50 H50C 109.5 . . ?
H50B C50 H50C 109.5 . . ?
C3 C2 H2 120.4 . . ?
C3 C2 C1 119.1(5) . . ?
C1 C2 H2 120.4 . . ?
C3 C4 H4 119.8 . . ?
C5 C4 C3 120.3(6) . . ?
C5 C4 H4 119.8 . . ?
C38 C39 H39A 109.5 . . ?
C38 C39 H39B 109.5 . . ?
C38 C39 H39C 109.5 . . ?
H39A C39 H39B 109.5 . . ?
H39A C39 H39C 109.5 . . ?
H39B C39 H39C 109.5 . . ?
N1 C5 C4 122.4(5) . . ?
N1 C5 H5 118.8 . . ?
C4 C5 H5 118.8 . . ?
C59 O8 Cu1 108.0(14) . . ?
O8 C59 O9 122.4(13) . . ?
O8 C59 C60 120.3(12) . . ?
O9 C59 C60 116.2(12) . . ?
C59 C60 H60A 109.5 . . ?
C59 C60 H60B 109.5 . . ?
C59 C60 H60C 109.5 . . ?
H60A C60 H60B 109.5 . . ?
H60A C60 H60C 109.5 . . ?
H60B C60 H60C 109.5 . . ?
C47 C48 H48A 109.5 . . ?
C47 C48 H48B 109.5 . . ?
C47 C48 H48C 109.5 . . ?
H48A C48 H48B 109.5 . . ?
H48A C48 H48C 109.5 . . ?
H48B C48 H48C 109.5 . . ?
O7 C58 H58 118.9 . . ?
O6 C58 O7 122.1(14) . . ?
O6 C58 H58 118.9 . . ?
C58 O6 Cu1 152(4) . . ?
C36 C37 H37A 109.5 . . ?
C36 C37 H37B 109.5 . . ?
C36 C37 H37C 109.5 . . ?
H37A C37 H37B 109.5 . . ?
H37A C37 H37C 109.5 . . ?
H37B C37 H37C 109.5 . . ?
N1 C1 C2 121.9(6) . . ?
N1 C1 H1 119.0 . . ?
C2 C1 H1 119.0 . . ?
C26 C27 H27 120.1 . . ?
C26 C27 C28 119.9(6) . . ?
C28 C27 H27 120.1 . . ?
Cu1 O5 H5A 119.1 . . ?
Cu1 O5 H5B 117.6 . . ?
H5A O5 H5B 109.4 . . ?
N2 C28 C27 120.6(6) . . ?
N2 C28 H28 119.7 . . ?
C27 C28 H28 119.7 . . ?
C26 C25 H25 119.0 . . ?
C26 C25 C24 122.0(6) . . ?
C24 C25 H25 119.0 . . ?
N2 C24 C25 123.2(7) . . ?
N2 C24 H24 118.4 . . ?
C25 C24 H24 118.4 . . ?
N1 Cu1A N2 121.0(5) . 3_545 ?
N1 Cu1A O6A 76.2(4) . . ?
N1 Cu1A O8A 74.5(4) . . ?
N2 Cu1A O8A 73.9(4) 3_545 . ?
O10 Cu1A N1 119.0(10) . . ?
O10 Cu1A O6A 109.6(12) . . ?
O10 Cu1A O8A 134.7(13) . . ?
O7A Cu1A N1 99.7(5) . . ?
O7A Cu1A O10 47.4(12) . . ?
O7A Cu1A O6A 62.8(5) . . ?
O7A Cu1A O8A 174.2(6) . . ?
O7A Cu1A O9A 123.2(8) . . ?
O6A Cu1A O8A 115.7(7) . . ?
O9A Cu1A N1 111.2(5) . . ?
O9A Cu1A O10 75.9(13) . . ?
O9A Cu1A O6A 167.8(6) . . ?
O9A Cu1A O8A 59.5(4) . . ?
N4 C57 C56 160(2) . . ?
N3 C52 C53 168(2) . . ?
C57 C56 H56A 109.9 . . ?
C57 C56 H56B 109.9 . . ?
H56A C56 H56B 108.3 . . ?
C55 C56 C57 108.8(8) . . ?
C55 C56 H56A 109.9 . . ?
C55 C56 H56B 109.9 . . ?
C52 C53 H53A 110.0 . . ?
C52 C53 H53B 110.0 . . ?
H53A C53 H53B 108.4 . . ?
C54 C53 C52 108.5(9) . . ?
C54 C53 H53A 110.0 . . ?
C54 C53 H53B 110.0 . . ?
C56 C55 H55A 108.9 . . ?
C56 C55 H55B 108.9 . . ?
H55A C55 H55B 107.7 . . ?
C54 C55 C56 113.2(10) . . ?
C54 C55 H55A 108.9 . . ?
C54 C55 H55B 108.9 . . ?
C53 C54 H54A 108.6 . . ?
C53 C54 H54B 108.6 . . ?
C55 C54 C53 114.7(10) . . ?
C55 C54 H54A 108.6 . . ?
C55 C54 H54B 108.6 . . ?
H54A C54 H54B 107.6 . . ?
Cu1A O10 H10A 105.2 . . ?
Cu1A O10 H10B 112.2 . . ?
H10A O10 H10B 104.4 . . ?
C58A O7A Cu1A 89.4(15) . . ?
O7A C58A H58A 113.5 . . ?
O7A C58A O6A 133(2) . . ?
O6A C58A H58A 113.5 . . ?
C58A O6A Cu1A 74.8(13) . . ?
C59A O8A Cu1A 81.6(10) . . ?
O8A C59A O9A 121.7(16) . . ?
O8A C59A C60A 119.3(14) . . ?
O9A C59A C60A 117.5(14) . . ?
C59A O9A Cu1A 96.1(11) . . ?
C59A C60A H60D 109.5 . . ?
C59A C60A H60E 109.5 . . ?
C59A C60A H60F 109.5 . . ?
H60D C60A H60E 109.5 . . ?
H60D C60A H60F 109.5 . . ?
H60E C60A H60F 109.5 . . ?

loop_
_geom_bond_atom_site_label_1
_geom_bond_atom_site_label_2
_geom_bond_distance
_geom_bond_site_symmetry_2
_geom_bond_publ_flag
Cu1 N1 2.001(4) . ?
Cu1 N2 2.000(4) 3_545 ?
Cu1 O8 2.30(2) . ?
Cu1 O6 1.71(3) . ?
Cu1 O5 2.253(7) . ?
O1 C31 1.377(4) . ?
O1 C38 1.428(4) . ?
O3 C45 1.382(4) . ?
O3 C47 1.416(5) . ?
O4 C42 1.377(4) . ?
O4 C49 1.421(5) . ?
O2 C34 1.383(4) . ?
O2 C36 1.426(5) . ?
C16 C17 1.380(4) . ?
C16 C15 1.397(4) . ?
C16 C29 1.517(4) . ?
C17 H17 0.9500 . ?
C17 C12 1.402(4) . ?
C51 H51A 0.9900 . ?
C51 H51B 0.9900 . ?
C51 C44 1.516(4) . ?
C51 C13 1.524(4) 2_656 ?
C15 C14 1.405(4) . ?
C15 C18 1.488(4) . ?
C44 C43 1.394(4) . ?
C44 C45 1.388(4) . ?
C13 C14 1.382(4) . ?
C13 C12 1.395(4) . ?
C43 H43 0.9500 . ?
C43 C42 1.387(5) . ?
C29 H29A 0.9900 . ?
C29 H29B 0.9900 . ?
C29 C30 1.516(4) . ?
C41 C46 1.383(5) . ?
C41 C42 1.400(5) . ?
C41 C40 1.520(5) . ?
C33 C32 1.371(5) . ?
C33 C34 1.393(5) . ?
C33 C40 1.513(4) . ?
C14 H14 0.9500 . ?
C12 C9 1.492(4) . ?
C45 C46 1.389(5) . ?
C32 H32 0.9500 . ?
C32 C31 1.391(5) . ?
C46 H46 0.9500 . ?
C30 C35 1.391(4) . ?
C30 C31 1.394(4) . ?
C34 C35 1.386(5) . ?
C35 H35 0.9500 . ?
C9 C8 1.393(5) . ?
C9 C10 1.389(5) . ?
C40 H40A 0.9900 . ?
C40 H40B 0.9900 . ?
C18 C19 1.384(5) . ?
C18 C23 1.389(5) . ?
C8 H8 0.9500 . ?
C8 C7 1.377(5) . ?
C19 H19 0.9500 . ?
C19 C20 1.399(5) . ?
C23 H23 0.9500 . ?
C23 C22 1.392(5) . ?
C10 H10 0.9500 . ?
C10 C11 1.387(5) . ?
C11 H11 0.9500 . ?
C11 C6 1.382(5) . ?
C38 H38A 0.9900 . ?
C38 H38B 0.9900 . ?
C38 C39 1.500(6) . ?
C7 H7 0.9500 . ?
C7 C6 1.390(5) . ?
C20 H20 0.9500 . ?
C20 C21 1.378(6) . ?
C49 H49A 0.9900 . ?
C49 H49B 0.9900 . ?
C49 C50 1.511(5) . ?
C6 C3 1.493(5) . ?
C21 C22 1.383(6) . ?
C21 C26 1.487(5) . ?
C22 H22 0.9500 . ?
C3 C2 1.396(7) . ?
C3 C4 1.380(7) . ?
N1 C5 1.342(8) . ?
N1 C1 1.332(8) . ?
N1 Cu1A 2.265(9) . ?
N2 C28 1.338(8) . ?
N2 C24 1.260(8) . ?
N2 Cu1A 2.304(9) 3_455 ?
C36 H36A 0.9900 . ?
C36 H36B 0.9900 . ?
C36 C37 1.515(6) . ?
C47 H47A 0.9900 . ?
C47 H47B 0.9900 . ?
C47 C48 1.519(6) . ?
C26 C27 1.376(8) . ?
C26 C25 1.334(8) . ?
C50 H50A 0.9800 . ?
C50 H50B 0.9800 . ?
C50 H50C 0.9800 . ?
C2 H2 0.9500 . ?
C2 C1 1.399(6) . ?
C4 H4 0.9500 . ?
C4 C5 1.369(7) . ?
C39 H39A 0.9800 . ?
C39 H39B 0.9800 . ?
C39 H39C 0.9800 . ?
C5 H5 0.9500 . ?
O8 C59 1.250(9) . ?
C59 O9 1.264(9) . ?
C59 C60 1.489(9) . ?
C60 H60A 0.9800 . ?
C60 H60B 0.9800 . ?
C60 H60C 0.9800 . ?
C48 H48A 0.9800 . ?
C48 H48B 0.9800 . ?
C48 H48C 0.9800 . ?
O7 C58 1.258(10) . ?
C58 H58 0.9500 . ?
C58 O6 1.254(10) . ?
C37 H37A 0.9800 . ?
C37 H37B 0.9800 . ?
C37 H37C 0.9800 . ?
C1 H1 0.9500 . ?
C27 H27 0.9500 . ?
C27 C28 1.410(8) . ?
O5 H5A 0.8703 . ?
O5 H5B 0.8690 . ?
C28 H28 0.9500 . ?
C25 H25 0.9500 . ?
C25 C24 1.378(8) . ?
C24 H24 0.9500 . ?
Cu1A O10 2.14(4) . ?
Cu1A O7A 1.972(17) . ?
Cu1A O6A 2.303(17) . ?
Cu1A O8A 2.396(14) . ?
Cu1A O9A 2.030(14) . ?
C57 C56 1.593(9) . ?
C57 N4 1.233(9) . ?
C52 C53 1.589(9) . ?
C52 N3 1.214(8) . ?
C56 H56A 0.9900 . ?
C56 H56B 0.9900 . ?
C56 C55 1.495(10) . ?
C53 H53A 0.9900 . ?
C53 H53B 0.9900 . ?
C53 C54 1.486(10) . ?
C55 H55A 0.9900 . ?
C55 H55B 0.9900 . ?
C55 C54 1.484(10) . ?
C54 H54A 0.9900 . ?
C54 H54B 0.9900 . ?
O10 H10A 0.8703 . ?
O10 H10B 0.8707 . ?
O7A C58A 1.220(17) . ?
C58A H58A 0.9500 . ?
C58A O6A 1.227(17) . ?
O8A C59A 1.233(15) . ?
C59A O9A 1.307(15) . ?
C59A C60A 1.457(17) . ?
C60A H60D 0.9800 . ?
C60A H60E 0.9800 . ?
C60A H60F 0.9800 . ?

loop_
_geom_torsion_atom_site_label_1
_geom_torsion_atom_site_label_2
_geom_torsion_atom_site_label_3
_geom_torsion_atom_site_label_4
_geom_torsion
_geom_torsion_site_symmetry_1
_geom_torsion_site_symmetry_2
_geom_torsion_site_symmetry_3
_geom_torsion_site_symmetry_4
_geom_torsion_publ_flag
Cu1 N1 C5 C4 -177.2(5) . . . . ?
Cu1 N1 C1 C2 177.6(4) . . . . ?
Cu1 N2 C28 C27 176.8(6) 3_455 . . . ?
Cu1 N2 C24 C25 -175.8(7) 3_455 . . . ?
Cu1 O8 C59 O9 -13(5) . . . . ?
Cu1 O8 C59 C60 154(3) . . . . ?
O3 C45 C46 C41 -179.3(3) . . . . ?
O2 C34 C35 C30 179.6(3) . . . . ?
C16 C17 C12 C13 -1.0(5) . . . . ?
C16 C17 C12 C9 176.1(3) . . . . ?
C16 C15 C14 C13 -0.1(5) . . . . ?
C16 C15 C18 C19 119.7(4) . . . . ?
C16 C15 C18 C23 -59.3(4) . . . . ?
C16 C29 C30 C35 97.9(3) . . . . ?
C16 C29 C30 C31 -86.2(4) . . . . ?
C17 C16 C15 C14 2.5(4) . . . . ?
C17 C16 C15 C18 -176.3(3) . . . . ?
C17 C16 C29 C30 93.1(3) . . . . ?
C17 C12 C9 C8 119.0(4) . . . . ?
C17 C12 C9 C10 -62.5(5) . . . . ?
C51 C44 C43 C42 176.3(3) . . . . ?
C51 C44 C45 O3 3.1(4) . . . . ?
C51 C44 C45 C46 -175.0(3) . . . . ?
C51 C13 C14 C15 178.7(3) 2_656 . . . ?
C51 C13 C12 C17 -178.3(3) 2_656 . . . ?
C51 C13 C12 C9 4.8(5) 2_656 . . . ?
C15 C16 C17 C12 -2.0(5) . . . . ?
C15 C16 C29 C30 -86.0(4) . . . . ?
C15 C18 C19 C20 -175.4(3) . . . . ?
C15 C18 C23 C22 175.4(3) . . . . ?
C44 C43 C42 O4 -178.0(3) . . . . ?
C44 C43 C42 C41 -1.1(4) . . . . ?
C44 C45 C46 C41 -1.3(5) . . . . ?
C13 C51 C44 C43 92.8(3) 2_656 . . . ?
C13 C51 C44 C45 -89.9(4) 2_656 . . . ?
C13 C12 C9 C8 -64.1(5) . . . . ?
C13 C12 C9 C10 114.4(4) . . . . ?
C43 C44 C45 O3 -179.6(3) . . . . ?
C43 C44 C45 C46 2.3(4) . . . . ?
C29 C16 C17 C12 178.8(3) . . . . ?
C29 C16 C15 C14 -178.3(3) . . . . ?
C29 C16 C15 C18 2.9(5) . . . . ?
C29 C30 C35 C34 175.2(3) . . . . ?
C29 C30 C31 O1 4.5(4) . . . . ?
C29 C30 C31 C32 -173.8(3) . . . . ?
C33 C32 C31 O1 -178.8(3) . . . . ?
C33 C32 C31 C30 -0.7(5) . . . . ?
C33 C34 C35 C30 -2.2(5) . . . . ?
C14 C15 C18 C19 -59.1(4) . . . . ?
C14 C15 C18 C23 122.0(3) . . . . ?
C14 C13 C12 C17 3.3(4) . . . . ?
C14 C13 C12 C9 -173.6(3) . . . . ?
C12 C13 C14 C15 -2.9(5) . . . . ?
C12 C9 C8 C7 176.2(3) . . . . ?
C12 C9 C10 C11 -176.3(4) . . . . ?
C45 O3 C47 C48 -177.4(4) . . . . ?
C45 C44 C43 C42 -1.1(4) . . . . ?
C32 C33 C34 O2 -177.9(3) . . . . ?
C32 C33 C34 C35 3.7(5) . . . . ?
C32 C33 C40 C41 84.3(4) . . . . ?
C46 C41 C42 O4 179.2(3) . . . . ?
C46 C41 C42 C43 2.1(4) . . . . ?
C46 C41 C40 C33 92.5(4) . . . . ?
C34 O2 C36 C37 -178.8(4) . . . . ?
C34 C33 C32 C31 -2.3(5) . . . . ?
C34 C33 C40 C41 -97.4(4) . . . . ?
C42 O4 C49 C50 177.2(3) . . . . ?
C42 C41 C46 C45 -0.9(5) . . . . ?
C42 C41 C40 C33 -89.7(4) . . . . ?
C35 C30 C31 O1 -179.4(3) . . . . ?
C35 C30 C31 C32 2.3(4) . . . . ?
C9 C8 C7 C6 0.5(6) . . . . ?
C9 C10 C11 C6 -0.3(7) . . . . ?
C40 C41 C46 C45 176.9(3) . . . . ?
C40 C41 C42 O4 1.4(4) . . . . ?
C40 C41 C42 C43 -175.7(3) . . . . ?
C40 C33 C32 C31 176.0(3) . . . . ?
C40 C33 C34 O2 3.8(5) . . . . ?
C40 C33 C34 C35 -174.6(3) . . . . ?
C18 C15 C14 C13 178.7(3) . . . . ?
C18 C19 C20 C21 -0.1(6) . . . . ?
C18 C23 C22 C21 0.0(6) . . . . ?
C31 O1 C38 C39 -177.3(3) . . . . ?
C31 C30 C35 C34 -0.9(5) . . . . ?
C8 C9 C10 C11 2.3(6) . . . . ?
C8 C7 C6 C11 1.5(6) . . . . ?
C8 C7 C6 C3 -177.2(4) . . . . ?
C19 C18 C23 C22 -3.6(5) . . . . ?
C19 C20 C21 C22 -3.5(6) . . . . ?
C19 C20 C21 C26 174.4(4) . . . . ?
C23 C18 C19 C20 3.6(5) . . . . ?
C10 C9 C8 C7 -2.4(6) . . . . ?
C10 C11 C6 C7 -1.6(6) . . . . ?
C10 C11 C6 C3 177.0(4) . . . . ?
C11 C6 C3 C2 -30.5(6) . . . . ?
C11 C6 C3 C4 152.4(5) . . . . ?
C38 O1 C31 C32 -1.9(5) . . . . ?
C38 O1 C31 C30 179.9(3) . . . . ?
C7 C6 C3 C2 148.1(5) . . . . ?
C7 C6 C3 C4 -29.0(7) . . . . ?
C20 C21 C22 C23 3.6(6) . . . . ?
C20 C21 C26 C27 -146.2(5) . . . . ?
C20 C21 C26 C25 26.4(8) . . . . ?
C49 O4 C42 C43 0.0(5) . . . . ?
C49 O4 C42 C41 -176.9(3) . . . . ?
C6 C3 C2 C1 -175.0(5) . . . . ?
C6 C3 C4 C5 175.3(5) . . . . ?
C21 C26 C27 C28 177.4(6) . . . . ?
C21 C26 C25 C24 -176.4(8) . . . . ?
C22 C21 C26 C27 31.7(7) . . . . ?
C22 C21 C26 C25 -155.8(6) . . . . ?
C3 C2 C1 N1 -1.4(9) . . . . ?
C3 C4 C5 N1 0.6(10) . . . . ?
N1 Cu1 O6 C58 -122(9) . . . . ?
N2 Cu1 O6 C58 71(9) 3_545 . . . ?
C36 O2 C34 C33 179.6(4) . . . . ?
C36 O2 C34 C35 -2.1(5) . . . . ?
C47 O3 C45 C44 178.3(3) . . . . ?
C47 O3 C45 C46 -3.7(5) . . . . ?
C26 C21 C22 C23 -174.3(4) . . . . ?
C26 C27 C28 N2 0.4(12) . . . . ?
C26 C25 C24 N2 -2.6(16) . . . . ?
C2 C3 C4 C5 -1.9(8) . . . . ?
C4 C3 C2 C1 2.2(8) . . . . ?
C5 N1 C1 C2 0.1(9) . . . . ?
O7 C58 O6 Cu1 -153(6) . . . . ?
C1 N1 C5 C4 0.4(10) . . . . ?
C27 C26 C25 C24 -3.4(12) . . . . ?
O5 Cu1 O6 C58 -26(9) . . . . ?
C28 N2 C24 C25 7.5(15) . . . . ?
C25 C26 C27 C28 4.3(10) . . . . ?
C24 N2 C28 C27 -6.3(12) . . . . ?
Cu1A N1 C5 C4 165.9(7) . . . . ?
Cu1A N1 C1 C2 -149.9(8) . . . . ?
Cu1A N2 C28 C27 161.9(8) 3_455 . . . ?
Cu1A N2 C24 C25 -145.9(11) 3_455 . . . ?
Cu1A O7A C58A O6A -1(3) . . . . ?
Cu1A O8A C59A O9A -9.9(15) . . . . ?
Cu1A O8A C59A C60A -175.5(17) . . . . ?
C57 C56 C55 C54 -161.2(18) . . . . ?
C52 C53 C54 C55 80(2) . . . . ?
C56 C55 C54 C53 77(3) . . . . ?
N4 C57 C56 C55 -145(8) . . . . ?
N3 C52 C53 C54 133(13) . . . . ?
O7A C58A O6A Cu1A 1(2) . . . . ?
O8A C59A O9A Cu1A 11.6(18) . . . . ?
C60A C59A O9A Cu1A 177.5(15) . . . . ?

loop_
_smtbx_masks_void_nr
_smtbx_masks_void_average_x
_smtbx_masks_void_average_y
_smtbx_masks_void_average_z
_smtbx_masks_void_volume
_smtbx_masks_void_count_electrons
_smtbx_masks_void_content
1 0.000 0.000 -0.107 1267.9 287.5 '4 DMF,12 H2O'
2 0.000 0.500 -0.684 496.2 84.2 '8 H2O'
3 0.500 0.500 -0.189 1267.9 287.5 '4 DMF,12 H2O'
4 0.500 0.000 -0.823 496.2 84.2 '8 H2O'
